data_2005531
loop_
_publ_author_name
'Ghosh, S.'
'Mostafa, G.'
'Mukherjee, M.'
'Pal, S.'
'Mukherjee, A. K.'

_publ_section_title
;
 (+-)-3-Formyl-1-methyl-2-(2-phenylethyl)cyclohex-2-enecarboxylic Acid:
 an Investigation of Disorder
;
_journal_issue 10
_journal_name_full 'Acta Crystallographica Section C'
_journal_page_first 2507
_journal_page_last 2510
_journal_paper_doi 10.1107/S0108270196005586
_journal_volume 52
_journal_year 1996
_chemical_formula_analytical 'C17 H20 O3'
_chemical_formula_moiety 'C17 H20 O3'
_chemical_formula_structural 'C17 H20 O3'
_chemical_formula_sum 'C17 H20 O3'
_chemical_formula_weight 272.32
_chemical_name_systematic
;
 (+-)-3-formyl-1-methyl-2-(2-phenylethyl)Cyclohex-2-enecarboxylic acid
;
_space_group_IT_number 14
_symmetry_cell_setting monoclinic
_symmetry_space_group_name_Hall '-P 2yab'
_symmetry_space_group_name_H-M 'P 1 21/a 1'
_audit_creation_method SHELXL
_cell_angle_alpha 90.00(1)
_cell_angle_beta 108.39(2)
_cell_angle_gamma 90.00(1)
_cell_formula_units_Z 4
_cell_length_a 10.598(2)
_cell_length_b 9.184(2)
_cell_length_c 16.683(3)
_cell_measurement_reflns_used 25
_cell_measurement_temperature 293(2)
_cell_measurement_theta_max 50
_cell_measurement_theta_min 30
_cell_volume 1540.9(6)
_computing_cell_refinement 'CAD-4 Software'
_computing_data_collection 'CAD-4 Software (Enraf-Nonius, 1989)'
_computing_data_reduction 'CAD-4 Software'
_computing_molecular_graphics 'ORTEPII (Johnson, 1976)'
_computing_publication_material SHELXL93
_computing_structure_refinement 'SHELXL93 (Sheldrick, 1993)'
_computing_structure_solution 'MULTAN88 (Debaerdemaeker et al., 1988)'
_diffrn_ambient_temperature 293(2)
_diffrn_measurement_device 'Enraf-Nonius CAD-4 diffractometer'
_diffrn_measurement_method \w-2\q
_diffrn_radiation_monochromator graphite
_diffrn_radiation_source 'sealed tube'
_diffrn_radiation_type CuK\a
_diffrn_radiation_wavelength 1.5418
_diffrn_reflns_av_R_equivalents 0.0131
_diffrn_reflns_av_sigmaI/netI 0.0253
_diffrn_reflns_limit_h_max 11
_diffrn_reflns_limit_h_min 0
_diffrn_reflns_limit_k_max 10
_diffrn_reflns_limit_k_min 0
_diffrn_reflns_limit_l_max 19
_diffrn_reflns_limit_l_min -20
_diffrn_reflns_number 1524
_diffrn_reflns_theta_max 70
_diffrn_reflns_theta_min 2
_diffrn_standards_decay_% <2
_diffrn_standards_interval_count 100
_diffrn_standards_number 3
_exptl_absorpt_coefficient_mu 0.64
_exptl_absorpt_correction_type none
_exptl_crystal_colour White
_exptl_crystal_density_diffrn 1.17
_exptl_crystal_density_meas 1.16
_exptl_crystal_density_method 'flotation in ?'
_exptl_crystal_description Prismatic
_exptl_crystal_F_000 584
_exptl_crystal_size_max 0.8
_exptl_crystal_size_mid 0.6
_exptl_crystal_size_min 0.3
_refine_diff_density_max 0.31
_refine_diff_density_min -0.20
_refine_ls_extinction_coef none
_refine_ls_extinction_method none
_refine_ls_goodness_of_fit_all 1.197
_refine_ls_goodness_of_fit_obs 1.119
_refine_ls_hydrogen_treatment noref
_refine_ls_matrix_type full
_refine_ls_number_parameters 229
_refine_ls_number_reflns 787
_refine_ls_number_restraints 24
_refine_ls_restrained_S_all 1.190
_refine_ls_restrained_S_obs 1.107
_refine_ls_R_factor_all 0.1535
_refine_ls_R_factor_obs 0.1052
_refine_ls_shift/esd_max 0.153
_refine_ls_shift/esd_mean 0.336
_refine_ls_structure_factor_coef Fsqd
_refine_ls_weighting_details 'w = 1/[\s^2^(Fo^2^)+(0.2634P)^2^+0.68P] where P=(Fo^2^+2Fc^2^)/3'
_refine_ls_weighting_scheme calc
_refine_ls_wR_factor_all 0.4178
_refine_ls_wR_factor_obs 0.2897
_reflns_number_observed 787
_reflns_number_total 1390
_reflns_observed_criterion >3sigma(I)
_cod_data_source_file li1144.cif
_cod_data_source_block subscyclo
_cod_depositor_comments
;
The following automatic conversions were performed:
'_symmetry_cell_setting' value 'Monoclinic' changed to 'monoclinic'
according to '/home/saulius/struct/CIF-dictionaries/cif_core.dic'
dictionary named 'cif_core.dic' version 2.4.1 from 2010-06-29.

Automatic conversion script
Id: cif_fix_enum 1527 2010-12-29 10:47:43Z saulius 

The following automatic conversions were performed:

'_symmetry_cell_setting' value 'Monoclinic' changed to 'monoclinic'
according to /home/saulius/struct/CIF-dictionaries/cif_core.dic
dictionary named 'cif_core.dic' version 2.4.1 from 2010-06-29.

Automatic conversion script
Id: cif_fix_values 1715 2011-07-08 13:25:40Z adriana 

The following automatic conversions were performed:

'_refine_ls_weighting_scheme' value 'calc w =
1/[\s^2^(Fo^2^)+(0.2634P)^2^+0.68P] where P=(Fo^2^+2Fc^2^)/3' was
changed to 'calc'. New tag '_refine_ls_weighting_details' was
created. The value of the new tag was set to 'w =
1/[\s^2^(Fo^2^)+(0.2634P)^2^+0.68P] where P=(Fo^2^+2Fc^2^)/3'.

Automatic conversion script
Id: cif_fix_values 3143 2015-03-26 13:38:13Z robertas 
;
_cod_original_cell_volume 1540.9(5)
_cod_original_sg_symbol_H-M 'P 21/a'
_cod_database_code 2005531

loop_
_symmetry_equiv_pos_as_xyz
'x, y, z'
'-x+1/2, y+1/2, -z'
'-x, -y, -z'
'x-1/2, -y-1/2, z'

loop_
_atom_site_aniso_label
_atom_site_aniso_U_11
_atom_site_aniso_U_22
_atom_site_aniso_U_33
_atom_site_aniso_U_12
_atom_site_aniso_U_13
_atom_site_aniso_U_23
C1 0.097(9) 0.067(7) 0.060(7) -0.003(6) 0.006(6) -0.008(5)
C2 0.066(7) 0.037(5) 0.074(8) -0.005(4) 0.027(6) 0.000(4)
C3 0.055(5) 0.045(4) 0.045(4) 0.007(5) 0.016(3) 0.000(5)
C4 0.041(5) 0.041(5) 0.070(7) 0.007(4) 0.013(5) 0.008(4)
C5 0.117(11) 0.087(9) 0.075(8) -0.002(6) 0.020(7) 0.029(6)
C6A 0.21(2) 0.112(15) 0.061(9) 0.040(13) 0.042(11) -0.004(10)
C6B 0.072(15) 0.092(14) 0.060(11) 0.002(12) -0.022(10) -0.046(11)
C7 0.25(2) 0.070(11) 0.151(14) 0.021(12) 0.081(15) -0.025(10)
C8 0.12(2) 0.09(2) 0.13(2) 0.004(17) 0.035(17) 0.003(15)
C9 0.25(2) 0.107(12) 0.077(8) -0.117(13) -0.017(12) 0.011(8)
C10A 0.030(6) 0.090(9) 0.123(12) 0.036(7) 0.011(6) 0.055(9)
C10B 0.040(8) 0.034(6) 0.043(8) -0.005(8) -0.001(6) -0.030(8)
C11A 0.13(2) 0.21(3) 0.101(15) 0.025(17) 0.011(13) -0.020(15)
C11B 0.073(17) 0.131(19) 0.060(13) -0.011(12) 0.021(11) 0.006(11)
C12A 0.227(12) 0.143(8) 0.088(6) -0.012(7) 0.033(7) 0.009(6)
C12B 0.130(11) 0.189(10) 0.141(11) 0.037(10) 0.053(8) -0.039(11)
C13A 0.227(12) 0.143(8) 0.088(6) -0.012(7) 0.033(7) 0.009(6)
C13B 0.130(11) 0.189(10) 0.141(11) 0.037(10) 0.053(8) -0.039(11)
C14A 0.227(12) 0.143(8) 0.088(6) -0.012(7) 0.033(7) 0.009(6)
C14B 0.130(11) 0.189(10) 0.141(11) 0.037(10) 0.053(8) -0.039(11)
C15A 0.227(12) 0.143(8) 0.088(6) -0.012(7) 0.033(7) 0.009(6)
C15B 0.130(11) 0.189(10) 0.141(11) 0.037(10) 0.053(8) -0.039(11)
C16A 0.227(12) 0.143(8) 0.088(6) -0.012(7) 0.033(7) 0.009(6)
C16B 0.130(11) 0.189(10) 0.141(11) 0.037(10) 0.053(8) -0.039(11)
C17A 0.227(12) 0.143(8) 0.088(6) -0.012(7) 0.033(7) 0.009(6)
C17B 0.130(11) 0.189(10) 0.141(11) 0.037(10) 0.053(8) -0.039(11)
O1A 0.11(2) 0.064(16) 0.13(2) 0.005(13) 0.049(15) -0.016(13)
O2A 0.21(4) 0.048(12) 0.19(3) -0.008(17) 0.08(3) 0.006(14)
O3A 0.195(19) 0.079(14) 0.13(2) 0.005(13) 0.073(15) 0.002(15)
O1B 0.053(9) 0.033(7) 0.177(14) -0.035(6) 0.057(9) -0.046(8)
O2B 0.20(2) 0.086(15) 0.116(17) -0.007(16) -0.002(16) -0.017(11)
O3B 0.095(12) 0.015(6) 0.23(2) -0.010(7) 0.071(13) -0.004(10)

loop_
_atom_site_label
_atom_site_occupancy
_atom_site_fract_x
_atom_site_fract_y
_atom_site_fract_z
_atom_site_U_iso_or_equiv
_atom_site_thermal_displace_type
_atom_site_calc_flag
_atom_site_refinement_flags
_atom_site_disorder_group
_atom_site_type_symbol
C1 1 0.8359(12) 0.3884(11) 0.4328(6) 0.079(3) Uani d . . C
C2 1 0.7960(10) 0.3823(8) 0.3374(6) 0.058(3) Uani d . . C
C3 1 0.7750(8) 0.2546(10) 0.2959(4) 0.048(2) Uani d D . C
C4 1 0.7965(9) 0.1118(9) 0.3407(6) 0.052(2) Uani d . . C
C5 1 0.8486(13) 0.1245(13) 0.4376(8) 0.095(4) Uani d . . C
C6A 0.60 0.794(2) 0.257(2) 0.469(1) 0.126(7) Uani d P 1 C
C6B 0.40 0.923(2) 0.256(2) 0.468(1) 0.085(7) Uani d P 2 C
C7 1 0.791(2) 0.523(2) 0.294(1) 0.153(7) Uani d D . C
C8 1 0.896(3) 0.018(3) 0.317(2) 0.113(8) Uani d D . C
C9 1 0.678(2) 0.019(1) 0.314(1) 0.160(8) Uani d D . C
C10A 0.60 0.761(1) 0.241(1) 0.201(1) 0.084(5) Uani d PD 1 C
C10B 0.40 0.696(1) 0.254(1) 0.202(1) 0.043(3) Uani d PD 2 C
C11A 0.60 0.622(2) 0.285(3) 0.151(1) 0.152(10) Uani d PD 1 C
C11B 0.40 0.776(2) 0.293(2) 0.143(1) 0.088(7) Uani d PD 2 C
C12A 0.60 0.614(3) 0.273(2) 0.058(1) 0.157(4) Uani d PD 1 C
C12B 0.40 0.700(3) 0.250(4) 0.051(2) 0.151(5) Uani d PD 2 C
C13A 0.60 0.644(3) 0.382(3) 0.010(1) 0.157(4) Uani d PD 1 C
C13B 0.40 0.563(3) 0.277(4) 0.014(2) 0.151(5) Uani d PD 2 C
C14A 0.60 0.608(3) 0.372(3) -0.079(1) 0.157(4) Uani d PD 1 C
C14B 0.40 0.490(4) 0.254(4) -0.071(2) 0.151(5) Uani d PD 2 C
C15A 0.60 0.562(3) 0.244(2) -0.120(1) 0.157(4) Uani d PD 1 C
C15B 0.40 0.567(3) 0.255(4) -0.124(2) 0.151(5) Uani d PD 2 C
C16A 0.60 0.563(3) 0.130(3) -0.068(1) 0.157(4) Uani d PD 1 C
C16B 0.40 0.703(3) 0.247(4) -0.089(2) 0.151(5) Uani d PD 2 C
C17A 0.60 0.579(3) 0.143(3) 0.015(1) 0.157(4) Uani d PD 1 C
C17B 0.40 0.765(4) 0.237(3) -0.006(2) 0.151(5) Uani d PD 2 C
O1A 0.60 0.859(3) -0.115(3) 0.303(2) 0.099(8) Uani d PD 1 O
O2A 0.60 1.006(3) 0.064(2) 0.322(2) 0.144(12) Uani d PD 1 O
O3A 0.60 0.698(3) 0.595(2) 0.299(2) 0.131(8) Uani d PD 1 O
O1B 0.40 0.688(1) -0.117(1) 0.301(1) 0.083(5) Uani d PD 2 O
O2B 0.40 0.579(3) 0.073(3) 0.319(2) 0.147(10) Uani d PD 2 O
O3B 0.40 0.881(2) 0.604(2) 0.296(2) 0.109(8) Uani d PD 2 O
H1A 1 0.934 0.394 0.456 0.08 Uiso d . . H
H1B 1 0.802 0.476 0.451 0.08 Uiso d . . H
H5A 1 0.825 0.039 0.462 0.10 Uiso d . . H
H5B 1 0.944 0.135 0.455 0.10 Uiso d . . H
H6A 0.60 0.693 0.254 0.448 0.13 Uiso d P . H
H6B 0.60 0.819 0.261 0.529 0.13 Uiso d P . H
H6A1 0.40 1.004 0.256 0.454 0.09 Uiso d P . H
H6A2 0.40 0.947 0.255 0.531 0.09 Uiso d P . H
H8A 0.40 0.980 0.071 0.331 0.12 Uiso d P . H
H8B 0.40 0.866 0.002 0.257 0.12 Uiso d P . H
H8C 0.40 0.909 -0.071 0.347 0.12 Uiso d P . H
H9A 0.60 0.700 -0.074 0.344 0.15 Uiso d P . H
H9B 0.60 0.659 -0.003 0.254 0.15 Uiso d P . H
H9C 0.60 0.607 0.063 0.325 0.15 Uiso d P . H
H10A 0.60 0.827 0.306 0.188 0.08 Uiso d P . H
H10B 0.60 0.779 0.144 0.187 0.08 Uiso d P . H
H10C 0.40 0.658 0.159 0.186 0.05 Uiso d P . H
H10D 0.40 0.624 0.324 0.192 0.05 Uiso d P . H
H11A 0.60 0.605 0.388 0.162 0.15 Uiso d P . H
H11B 0.60 0.557 0.225 0.162 0.15 Uiso d P . H
H11C 0.40 0.861 0.236 0.161 0.08 Uiso d P . H
H11D 0.40 0.804 0.396 0.152 0.08 Uiso d P . H
H13A 0.60 0.656 0.481 0.034 0.16 Uiso d P . H
H13B 0.40 0.511 0.288 0.057 0.15 Uiso d P . H
H14A 0.60 0.619 0.456 -0.110 0.16 Uiso d P . H
H14B 0.40 0.401 0.280 -0.087 0.15 Uiso d P . H
H15A 0.60 0.557 0.231 -0.175 0.16 Uiso d P . H
H15B 0.40 0.520 0.251 -0.181 0.15 Uiso d P . H
H16A 0.60 0.532 0.033 -0.095 0.16 Uiso d P . H
H16B 0.40 0.750 0.229 -0.130 0.15 Uiso d P . H
H17A 0.60 0.569 0.058 0.049 0.16 Uiso d P . H
H17B 0.40 0.860 0.236 0.014 0.15 Uiso d P . H

loop_
_atom_type_symbol
_atom_type_description
_atom_type_scat_dispersion_real
_atom_type_scat_dispersion_imag
_atom_type_scat_source
C C 0.0181 0.0091 'International Tables Vol C Tables 4.2.6.8 and 6.1.1.4'
O O 0.0492 0.0322 'International Tables Vol C Tables 4.2.6.8 and 6.1.1.4'
H H 0.0000 0.0000 'International Tables Vol C Tables 4.2.6.8 and 6.1.1.4'

loop_
_geom_angle_atom_site_label_1
_geom_angle_atom_site_label_2
_geom_angle_atom_site_label_3
_geom_angle
_geom_angle_publ_flag
C6A C1 C2 112(2) yes
C2 C1 C6B 108.0(10) yes
C6A C1 H1A 107 no
C2 C1 H1A 109 no
C6A C1 H1B 111 no
C2 C1 H1B 110 no
H1A C1 H1B 106 no
C3 C2 C7 122(2) yes
C3 C2 C1 121.0(10) yes
C7 C2 C1 116(2) yes
C2 C3 C4 122.0(10) yes
C2 C3 C10B 119.0(10) yes
C4 C3 C10B 117.0(10) yes
C2 C3 C10A 123(2) yes
C4 C3 C10A 113.0(10) yes
C9 C4 C3 112.0(10) yes
C8 C4 C3 113(2) yes
C9 C4 C5 110.0(10) yes
C8 C4 C5 106(2) yes
C3 C4 C5 114.0(10) yes
C6B C5 C4 114.0(10) yes
C4 C5 C6A 112(2) yes
C4 C5 H5A 109 no
C6A C5 H5A 109 no
C4 C5 H5B 109 no
C6A C5 H5B 107 no
H5A C5 H5B 110 no
C1 C6A C5 109(3) yes
C1 C6A H6A 108 no
C5 C6A H6A 110 no
C1 C6A H6B 113 no
C5 C6A H6B 112 no
H6A C6A H6B 106 no
O3A C7 C2 110(2) yes
O3B C7 C2 128(2) yes
O2A C8 O1A 125(3) yes
O2A C8 C4 121(3) yes
O1A C8 C4 114(3) yes
C4 C8 H8A 108 no
C4 C8 H8B 110 no
H8A C8 H8B 108 no
C4 C8 H8C 111 no
H8A C8 H8C 109 no
H8B C8 H8C 111 no
O2B C9 O1B 122(2) yes
O2B C9 C4 115(2) yes
O1B C9 C4 121(2) yes
C4 C9 H9A 108 no
C4 C9 H9B 108 no
H9A C9 H9B 107 no
C4 C9 H9C 112 no
H9A C9 H9C 111 no
H9B C9 H9C 111 no
C11A C10A C3 108(2) yes
C11A C10A H10A 110 no
C3 C10A H10A 109 no
C11A C10A H10B 110 no
C3 C10A H10B 112 no
H10A C10A H10B 107 no
C10A C11A C12A 107(3) yes
C10A C11A H11A 111 no
C12A C11A H11A 108 no
C10A C11A H11B 112 no
C12A C11A H11B 111 no
H11A C11A H11B 108 no
C17A C12A C13A 113(4) yes
C17A C12A C11A 121(4) yes
C13A C12A C11A 126(4) yes
C12A C13A C14A 122(4) yes
C12A C13A H13A 117 no
C14A C13A H13A 116 no
C15A C14A C13A 121(4) yes
C15A C14A H14A 120 no
C13A C14A H14A 119 no
C14A C15A C16A 114(4) yes
C14A C15A H15A 121 no
C16A C15A H15A 123 no
C17A C16A C15A 125(4) yes
C17A C16A H16A 117 no
C15A C16A H16A 117 no
C16A C17A C12A 123(4) yes
C16A C17A H17A 121 no
C12A C17A H17A 116 no
C5 C6B C1 109(2) yes
C5 C6B H6A1 110 no
C1 C6B H6A1 113 no
C5 C6B H6A2 107 no
C1 C6B H6A2 110 no
H6A1 C6B H6A2 108 no
C11B C10B C3 115.0(10) yes
C11B C10B H10C 108 no
C3 C10B H10C 110 no
C11B C10B H10D 107 no
C3 C10B H10D 108 no
H10C C10B H10D 108 no
C10B C11B C12B 111(2) yes
C10B C11B H11C 108 no
C12B C11B H11C 108 no
C10B C11B H11D 109 no
C12B C11B H11D 116 no
H11C C11B H11D 105 no
C17B C12B C13B 113(3) yes
C17B C12B C11B 120(3) yes
C13B C12B C11B 123(3) yes
C14B C13B C12B 126(4) yes
C14B C13B H13B 118 no
C12B C13B H13B 114 no
C15B C14B C13B 113(4) yes
C15B C14B H14B 124 no
C13B C14B H14B 117 no
C14B C15B C16B 119(4) yes
C14B C15B H15B 116 no
C16B C15B H15B 125 no
C17B C16B C15B 123(4) yes
C17B C16B H16B 121 no
C15B C16B H16B 115 no
C12B C17B C16B 122(4) yes
C12B C17B H17B 119 no
C16B C17B H17B 118 no

loop_
_geom_bond_atom_site_label_1
_geom_bond_atom_site_label_2
_geom_bond_distance
_geom_bond_publ_flag
C1 C2 1.51(2) yes
C1 H1A 0.99 no
C1 H1B 0.97 no
C2 C3 1.34(2) yes
C2 C7 1.48(3) yes
C3 C4 1.49(2) yes
C4 C5 1.54(2) yes
C5 H5A 0.96 no
C5 H5B 0.96 no
C6A C1 1.48(5) yes
C6A C5 1.51(5) yes
C6A H6A 1.02 no
C6A H6B 0.96 no
C8 O2A 1.23(2) yes
C8 O1A 1.28(2) yes
C8 C4 1.50(3) yes
C8 H8A 0.98 no
C8 H8B 0.96 no
C8 H8C 0.94 no
C7 O3A 1.22(2) yes
C7 O3B 1.21(2) yes
C9 O2B 1.19(2) yes
C9 O1B 1.27(2) yes
C9 C4 1.46(2) yes
C9 H9A 0.98 no
C9 H9B 0.98 no
C9 H9C 0.92 no
C10A C11A 1.50(2) yes
C10A C3 1.54(2) yes
C10A H10A 0.99 no
C10A H10B 0.96 no
C11A C12A 1.52(2) yes
C11A H11A 1.00 no
C11A H11B 0.95 no
C12A C17A 1.38(3) yes
C12A C13A 1.38(3) yes
C13A C14A 1.41(3) yes
C13A H13A 0.99 no
C14A C15A 1.37(3) yes
C14A H14A 0.96 no
C15A C16A 1.36(3) yes
C15A H15A 0.90 no
C16A C17A 1.34(3) yes
C16A H16A 1.01 no
C17A H17A 0.99 no
C6B C5 1.45(3) yes
C6B C1 1.53(3) yes
C6B H6A1 0.95 no
C6B H6A2 0.99 no
C10B C11B 1.53(2) yes
C10B C3 1.530(10) yes
C10B H10C 0.96 no
C10B H10D 0.97 no
C11B C12B 1.54(2) yes
C11B H11C 1.00 no
C11B H11D 0.99 no
C12B C17B 1.35(3) yes
C12B C13B 1.41(3) yes
C13B C14B 1.40(3) yes
C13B H13B 1.05 no
C14B C15B 1.38(3) yes
C14B H14B 0.93 no
C15B C16B 1.38(3) yes
C15B H15B 0.92 no
C16B C17B 1.35(3) yes
C16B H16B 0.98 no
C17B H17B 0.96 no

loop_
_geom_torsion_atom_site_label_1
_geom_torsion_atom_site_label_2
_geom_torsion_atom_site_label_3
_geom_torsion_atom_site_label_4
_geom_torsion
_geom_torsion_publ_flag
C1 C2 C3 C4 -3(2) yes
C3 C4 C5 C6A 34(3) yes
C4 C5 C6A C1 -61(3) yes
C5 C6A C1 C2 55(3) yes
C6A C1 C2 C3 -24(3) yes
C2 C3 C10A C11A -80(3) yes
C3 C10A C11A C12A 179(3) yes
C2 C3 C4 C5 -2(2) yes
C3 C4 C5 C6B -27(2) yes
C4 C5 C6B C1 58(2) yes
C5 C6B C1 C2 -60(2) yes
C6B C1 C2 C3 34(2) yes
C2 C3 C10B C11B 82(2) yes
C4 C3 C10B C11B -112(2) yes
C3 C10B C11B C12B 165(2) yes
